data_2009727
loop_
_publ_author_name
'Liaw, Yen-Chywan'
'Wang, Andrew H.-J.'
'Lin, Guo-Sen'
'Chern, Ji-Wang'

_publ_contact_author
;
  Yen-Chywan Liaw
  Institute of Molecular Biology
  Academia Sinica, Nankang
  Taipei, Taiwan 11529
  Republic of China
;
_publ_section_title
;3-\b-<small>D</small>-Ribofuranosyl-6,7-dihydro-9<i>H</i>-thiazolo[3,2-<i>a</i>]purin-9-one
 hydrate
;
_journal_issue 5
_journal_name_full 'Acta Crystallographica Section C'
_journal_page_first 734
_journal_page_last 736
_journal_paper_doi 10.1107/S0108270193011850
_journal_volume 50
_journal_year 1994
_chemical_formula_moiety 'C12 H14 N4 O5 S , H2 O'
_chemical_formula_sum 'C12 H16 N4 O6 S'
_chemical_formula_weight 344.34
_chemical_name_systematic
;
 3-\b-D-Ribofuranosyl-6,7-dihydro-9H-thiazolo[3,2-a]purin-9-one
;
_space_group_IT_number 4
_symmetry_cell_setting monoclinic
_symmetry_space_group_name_Hall 'P 2yb'
_symmetry_space_group_name_H-M 'P 1 21 1'
_audit_creation_method SHELXL
_cell_angle_alpha 90.00
_cell_angle_beta 101.096(6)
_cell_angle_gamma 90.00
_cell_formula_units_Z 2
_cell_length_a 4.9635(4)
_cell_length_b 21.935(2)
_cell_length_c 6.7924(5)
_cell_measurement_reflns_used 24
_cell_measurement_temperature 293(2)
_cell_measurement_theta_max 40
_cell_measurement_theta_min 25
_cell_volume 725.69(10)
_computing_cell_refinement 'Rigaku AFC5 software'
_computing_data_collection 'Rigaku AFC5 software'
_computing_data_reduction 'NRCVAX (Gabe, Lee & Le Page, 1985)'
_computing_molecular_graphics 'ORTEP (Johnson, 1971)'
_computing_publication_material 'SHELXL-93 & NRCVAX'
_computing_structure_refinement 'SHELXL-93 (Sheldrick, 1993)'
_computing_structure_solution 'SHELXS-86 (Sheldrick, 1990)'
_diffrn_ambient_temperature 293(2)
_diffrn_measurement_device 'Rigaku AFC5R/RU300'
_diffrn_measurement_method '\w/2\q scan'
_diffrn_radiation_monochromator graphite
_diffrn_radiation_source 'fine-focus rotating anode'
_diffrn_radiation_type CuK\a
_diffrn_radiation_wavelength 1.54178
_diffrn_reflns_av_R_equivalents 0.0132
_diffrn_reflns_av_sigmaI/netI 0.0146
_diffrn_reflns_limit_h_max 5
_diffrn_reflns_limit_h_min 0
_diffrn_reflns_limit_k_max 24
_diffrn_reflns_limit_k_min 0
_diffrn_reflns_limit_l_max 7
_diffrn_reflns_limit_l_min -7
_diffrn_reflns_number 1253
_diffrn_reflns_theta_max 60.01
_diffrn_reflns_theta_min 4.03
_diffrn_standards_decay_% 0
_diffrn_standards_interval_time 150
_diffrn_standards_number 3
_exptl_absorpt_coefficient_mu 2.363
_exptl_absorpt_correction_T_max 0.95
_exptl_absorpt_correction_T_min 0.92
_exptl_absorpt_correction_type empirical
_exptl_crystal_colour colorless
_exptl_crystal_density_diffrn 1.576
_exptl_crystal_description plate
_exptl_crystal_F_000 360
_exptl_crystal_size_max 0.4
_exptl_crystal_size_mid 0.35
_exptl_crystal_size_min 0.2
_refine_diff_density_max 0.169
_refine_diff_density_min -0.149
_refine_ls_abs_structure_details 'Flack H D (1983), Acta Cryst. A39, 876-881'
_refine_ls_abs_structure_Flack 0.02(2)
_refine_ls_extinction_coef '\c = 0.0081(10)'
_refine_ls_extinction_method 'F~c~^*^ = kF~c~[1 + 0.001\cF~c~^2^\l^3^/sin(2\q)]^-1/4^'
_refine_ls_goodness_of_fit_all 1.078
_refine_ls_goodness_of_fit_obs 1.081
_refine_ls_hydrogen_treatment refall
_refine_ls_matrix_type full
_refine_ls_number_parameters 273
_refine_ls_number_reflns 1114
_refine_ls_number_restraints 1
_refine_ls_restrained_S_all 1.078
_refine_ls_restrained_S_obs 1.081
_refine_ls_R_factor_all 0.0226
_refine_ls_R_factor_obs 0.0222
_refine_ls_shift/esd_max 0.059
_refine_ls_shift/esd_mean 0.000
_refine_ls_structure_factor_coef Fsqd
_refine_ls_weighting_scheme
;calc w = 1/[\s^2^(F~o~^2^) + (0.0459P)^2^ + 0.1009P]
where P = (F~o~^2^ + 2F~c~^2^)/3
;
_refine_ls_wR_factor_all 0.0600
_refine_ls_wR_factor_obs 0.0597
_reflns_number_observed 1102
_reflns_number_total 1114
_reflns_observed_criterion >2sigma(I)
_cod_data_source_file oh1058.cif
_cod_data_source_block az101
_cod_original_cell_volume 725.68(10)
_cod_original_sg_symbol_H-M 'P 21'
_cod_database_code 2009727

loop_
_symmetry_equiv_pos_as_xyz
'x, y, z'
'-x, y+1/2, -z'

loop_
_atom_site_aniso_label
_atom_site_aniso_U_11
_atom_site_aniso_U_22
_atom_site_aniso_U_33
_atom_site_aniso_U_12
_atom_site_aniso_U_13
_atom_site_aniso_U_23
S 0.0526(4) 0.0332(4) 0.0369(4) 0.0059(3) 0.0233(3) 0.0033(3)
N1 0.0377(12) 0.0262(13) 0.0291(13) 0.0033(10) 0.0076(10) -0.0005(9)
C2 0.0350(13) 0.0274(14) 0.0260(12) 0.0017(13) 0.0088(10) -0.0011(13)
N3 0.0395(12) 0.0270(12) 0.0313(11) 0.0058(10) 0.0135(10) 0.0000(10)
C4 0.0330(13) 0.0269(15) 0.0266(13) 0.0020(11) 0.0088(11) -0.0010(12)
C5 0.0360(14) 0.0289(15) 0.0324(14) 0.0024(12) 0.0089(12) -0.0047(12)
C6 0.0419(14) 0.028(2) 0.0345(15) 0.0056(13) 0.0087(12) -0.0052(13)
O6 0.0682(15) 0.0301(12) 0.0530(14) 0.0081(11) 0.0243(12) -0.0038(10)
N7 0.0434(13) 0.036(2) 0.0441(14) 0.0027(11) 0.0212(11) -0.0076(12)
C8 0.0381(15) 0.037(2) 0.0370(15) -0.0009(13) 0.0192(13) -0.0042(15)
N9 0.0344(11) 0.0290(13) 0.0311(11) -0.0001(10) 0.0140(9) -0.0020(10)
C10 0.052(2) 0.027(2) 0.041(2) 0.004(2) 0.0123(14) 0.0030(14)
C11 0.064(2) 0.032(2) 0.043(2) 0.003(2) 0.019(2) 0.0061(15)
C1' 0.0291(12) 0.0277(15) 0.0276(14) -0.0010(11) 0.0121(11) 0.0014(11)
C2' 0.0242(12) 0.0311(14) 0.0243(12) -0.0025(11) 0.0074(10) 0.0031(12)
O2' 0.0352(10) 0.0439(12) 0.0276(10) -0.0072(9) 0.0068(8) 0.0028(9)
C3' 0.0316(13) 0.0272(14) 0.0328(14) 0.0017(12) 0.0132(11) 0.0027(11)
O3' 0.0397(11) 0.0344(12) 0.0453(12) 0.0003(9) 0.0138(9) 0.0129(10)
C4' 0.0345(13) 0.0259(15) 0.0358(15) -0.0046(12) 0.0116(11) -0.0020(11)
O4' 0.0304(9) 0.0347(11) 0.0346(10) 0.0016(8) 0.0028(7) -0.0041(9)
C5' 0.054(2) 0.046(2) 0.031(2) 0.001(2) 0.0079(13) -0.0091(15)
O5' 0.068(2) 0.0484(14) 0.0345(11) -0.0034(12) 0.0236(10) -0.0029(10)
O 0.0438(14) 0.0489(14) 0.0448(13) -0.0016(11) 0.0047(10) 0.0137(12)

loop_
_atom_site_label
_atom_site_fract_x
_atom_site_fract_y
_atom_site_fract_z
_atom_site_U_iso_or_equiv
_atom_site_thermal_displace_type
_atom_site_calc_flag
_atom_site_refinement_flags
_atom_site_occupancy
_atom_site_disorder_group
_atom_site_type_symbol
S 0.85196(15) 0.65872(3) 0.23980(10) 0.0389(2) Uani d . 1 . S
N1 1.1254(5) 0.59994(10) 0.0108(4) 0.0308(5) Uani d . 1 . N
C2 1.0496(5) 0.65745(14) 0.0539(4) 0.0291(6) Uani d . 1 . C
N3 1.1093(5) 0.70757(11) -0.0337(4) 0.0317(5) Uani d . 1 . N
C4 1.2524(5) 0.69581(13) -0.1813(4) 0.0284(6) Uani d . 1 . C
C5 1.3471(5) 0.63969(13) -0.2328(4) 0.0321(6) Uani d . 1 . C
C6 1.2819(6) 0.58606(14) -0.1334(4) 0.0345(6) Uani d . 1 . C
O6 1.3423(5) 0.53263(10) -0.1608(3) 0.0487(6) Uani d . 1 . O
N7 1.4933(5) 0.64608(12) -0.3854(4) 0.0393(6) Uani d . 1 . N
C8 1.4826(6) 0.70456(15) -0.4239(4) 0.0357(7) Uani d . 1 . C
N9 1.3378(4) 0.73700(11) -0.3056(3) 0.0305(5) Uani d . 1 . N
C10 1.0104(8) 0.55108(15) 0.1183(5) 0.0396(7) Uani d . 1 . C
C11 0.9275(8) 0.5788(2) 0.2989(5) 0.0452(8) Uani d . 1 . C
C1' 1.2927(5) 0.80261(13) -0.3169(4) 0.0272(6) Uani d . 1 . C
C2' 0.9935(5) 0.82235(13) -0.3328(4) 0.0262(6) Uani d . 1 . C
O2' 0.8287(4) 0.81575(10) -0.5246(3) 0.0355(5) Uani d . 1 . O
C3' 1.0289(5) 0.88725(13) -0.2526(4) 0.0296(6) Uani d . 1 . C
O3' 1.0669(5) 0.92870(10) -0.4063(3) 0.0391(5) Uani d . 1 . O
C4' 1.2956(6) 0.88370(13) -0.0947(4) 0.0314(6) Uani d . 1 . C
O4' 1.4349(4) 0.82882(9) -0.1376(3) 0.0337(5) Uani d . 1 . O
C5' 1.2592(7) 0.8800(2) 0.1203(5) 0.0437(8) Uani d . 1 . C
O5' 1.0797(5) 0.83291(13) 0.1536(3) 0.0483(6) Uani d . 1 . O
O 0.5568(5) 0.97957(12) 0.5118(4) 0.0463(6) Uani d . 1 . O
H8 1.565(6) 0.7235(15) -0.526(5) 0.029(8) Uiso d . 1 . H
H10A 1.143(9) 0.524(2) 0.148(7) 0.059(12) Uiso d . 1 . H
H10B 0.849(8) 0.5350(19) 0.024(6) 0.051(10) Uiso d . 1 . H
H11A 0.775(8) 0.5614(19) 0.339(6) 0.051(10) Uiso d . 1 . H
H11B 1.080(9) 0.579(2) 0.421(7) 0.068(12) Uiso d . 1 . H
H1' 1.351(5) 0.8162(14) -0.429(4) 0.018(6) Uiso d . 1 . H
H2' 0.914(5) 0.7988(13) -0.244(4) 0.016(6) Uiso d . 1 . H
H2O' 0.915(7) 0.8284(18) -0.603(6) 0.038(9) Uiso d . 1 . H
H3' 0.879(6) 0.9027(12) -0.188(4) 0.020(7) Uiso d . 1 . H
H3O' 0.916(9) 0.943(2) -0.457(6) 0.058(12) Uiso d . 1 . H
H4' 1.402(5) 0.9167(15) -0.111(4) 0.020(6) Uiso d . 1 . H
H5'A 1.190(9) 0.917(2) 0.170(7) 0.063(12) Uiso d . 1 . H
H5'B 1.432(8) 0.8780(19) 0.211(6) 0.049(9) Uiso d . 1 . H
H5O' 1.109(11) 0.798(3) 0.113(8) 0.087(17) Uiso d . 1 . H
H1 0.541(7) 0.9988(18) 0.410(6) 0.036(9) Uiso d . 1 . H
H2 0.402(12) 0.963(3) 0.519(8) 0.080(16) Uiso d . 1 . H

loop_
_atom_type_symbol
_atom_type_description
_atom_type_scat_dispersion_real
_atom_type_scat_dispersion_imag
_atom_type_scat_source
C C 0.0181 0.0091 'International Tables Vol C Tables 4.2.6.8 and 6.1.1.4'
H H 0.0000 0.0000 'International Tables Vol C Tables 4.2.6.8 and 6.1.1.4'
N N 0.0311 0.0180 'International Tables Vol C Tables 4.2.6.8 and 6.1.1.4'
O O 0.0492 0.0322 'International Tables Vol C Tables 4.2.6.8 and 6.1.1.4'
S S 0.3331 0.5567 'International Tables Vol C Tables 4.2.6.8 and 6.1.1.4'

loop_
_geom_angle_atom_site_label_1
_geom_angle_atom_site_label_2
_geom_angle_atom_site_label_3
_geom_angle
_geom_angle_publ_flag
C2 S C11 91.36(15) yes
C2 N1 C6 124.5(2) yes
C2 N1 C10 114.6(2) yes
C6 N1 C10 120.7(2) yes
N3 C2 N1 125.6(2) yes
N3 C2 S 121.6(2) yes
N1 C2 S 112.8(2) yes
C2 N3 C4 111.8(2) yes
N9 C4 N3 127.0(3) yes
N9 C4 C5 105.8(2) yes
N3 C4 C5 127.2(3) yes
N7 C5 C4 110.6(2) yes
N7 C5 C6 129.7(3) yes
C4 C5 C6 119.7(2) yes
O6 C6 N1 119.8(3) yes
O6 C6 C5 129.0(3) yes
N1 C6 C5 111.1(3) yes
C8 N7 C5 104.0(2) yes
N7 C8 N9 113.3(3) yes
C4 N9 C8 106.2(2) yes
C4 N9 C1' 128.8(2) yes
C8 N9 C1' 125.0(2) yes
N1 C10 C11 107.7(3) yes
C10 C11 S 106.7(2) yes
O4' C1' N9 108.2(2) yes
O4' C1' C2' 105.3(2) yes
N9 C1' C2' 114.9(2) yes
O2' C2' C3' 115.7(2) yes
O2' C2' C1' 114.8(2) yes
C3' C2' C1' 101.3(2) yes
O3' C3' C2' 110.9(2) yes
O3' C3' C4' 109.0(2) yes
C2' C3' C4' 103.1(2) yes
O4' C4' C5' 107.6(2) yes
O4' C4' C3' 106.4(2) yes
C5' C4' C3' 115.5(3) yes
C1' O4' C4' 109.6(2) yes
O5' C5' C4' 113.1(3) yes

loop_
_geom_bond_atom_site_label_1
_geom_bond_atom_site_label_2
_geom_bond_site_symmetry_2
_geom_bond_distance
_geom_bond_publ_flag
S C2 . 1.742(3) yes
S C11 . 1.821(3) yes
N1 C2 . 1.364(4) yes
N1 C6 . 1.396(4) yes
N1 C10 . 1.473(4) yes
C2 N3 . 1.311(4) yes
N3 C4 . 1.360(4) yes
C4 N9 . 1.359(4) yes
C4 C5 . 1.386(4) yes
C5 N7 . 1.382(4) yes
C5 C6 . 1.424(4) yes
C6 O6 . 1.233(4) yes
N7 C8 . 1.308(4) yes
C8 N9 . 1.375(4) yes
N9 C1' . 1.456(4) yes
C10 C11 . 1.496(5) yes
C1' O4' . 1.407(3) yes
C1' C2' . 1.531(3) yes
C2' O2' . 1.406(3) yes
C2' C3' . 1.522(4) yes
C3' O3' . 1.424(3) yes
C3' C4' . 1.537(4) yes
C4' O4' . 1.446(4) yes
C4' C5' . 1.508(4) yes
C5' O5' . 1.410(4) yes

loop_
_geom_contact_publ_flag
yes
yes
yes
yes
yes

loop_
_cod_related_entry_id
_cod_related_entry_database
_cod_related_entry_code
1 ChemSpider 21187681
